data_7025370
loop_
_publ_author_name
'Inglis, Ross'
'Dalgarno, Scott J.'
'Brechin, Euan K.'

_publ_section_title
;
 A new family of Mn6 SMMs using phosphinate ligands
;
_journal_issue 20
_journal_name_full 'Dalton Transactions'
_journal_page_first 4826
_journal_paper_doi 10.1039/b927303d
_journal_volume 39
_journal_year 2010
_chemical_formula_moiety 'C72 H74 Mn6 N6 O24 P2'
_chemical_formula_sum 'C72 H74 Mn6 N6 O24 P2'
_chemical_formula_weight 1798.96
_chemical_name_common RI2223
_chemical_name_systematic
;
?
;
_space_group_IT_number 15
_symmetry_cell_setting monoclinic
_symmetry_space_group_name_Hall '-C 2yc'
_symmetry_space_group_name_H-M 'C 1 2/c 1'
_atom_sites_solution_hydrogens geom
_atom_sites_solution_primary direct
_atom_sites_solution_secondary difmap
_audit_creation_method SHELXL-97
_cell_angle_alpha 90.00
_cell_angle_beta 111.820(16)
_cell_angle_gamma 90.00
_cell_formula_units_Z 4
_cell_length_a 25.12(4)
_cell_length_b 14.64(2)
_cell_length_c 24.14(5)
_cell_measurement_temperature 100(2)
_cell_volume 8242(2)
_computing_cell_refinement 'SAINT (Bruker, 1998)'
_computing_data_collection 'Apex II'
_computing_data_reduction 'SAINT (Bruker, 1998)'
_computing_molecular_graphics 'XSeed (Barbour, 2001)'
_computing_publication_material 'local program'
_computing_structure_refinement 'SHELXL-97 (Sheldrick, 1997)'
_computing_structure_solution 'SHELXS-97 (Sheldrick, 1990)'
_diffrn_ambient_temperature 100(2)
_diffrn_measured_fraction_theta_full 0.988
_diffrn_measured_fraction_theta_max 0.988
_diffrn_measurement_device_type 'Bruker Nonius X8 Apex 2'
_diffrn_radiation_monochromator graphite
_diffrn_radiation_source 'fine-focus sealed tube'
_diffrn_radiation_type MoK\a
_diffrn_radiation_wavelength 0.71073
_diffrn_reflns_av_R_equivalents 0.0454
_diffrn_reflns_av_sigmaI/netI 0.0492
_diffrn_reflns_limit_h_max 35
_diffrn_reflns_limit_h_min -33
_diffrn_reflns_limit_k_max 20
_diffrn_reflns_limit_k_min -16
_diffrn_reflns_limit_l_max 34
_diffrn_reflns_limit_l_min -33
_diffrn_reflns_number 55360
_diffrn_reflns_theta_full 30.32
_diffrn_reflns_theta_max 30.32
_diffrn_reflns_theta_min 2.80
_exptl_absorpt_coefficient_mu 1.005
_exptl_absorpt_correction_T_max 0.6604
_exptl_absorpt_correction_T_min 0.5396
_exptl_absorpt_correction_type multi-scan
_exptl_absorpt_process_details Bruker-SADABS
_exptl_crystal_colour Black
_exptl_crystal_density_diffrn 1.450
_exptl_crystal_density_method 'not measured'
_exptl_crystal_description Block
_exptl_crystal_F_000 3680
_exptl_crystal_size_max 0.70
_exptl_crystal_size_mid 0.50
_exptl_crystal_size_min 0.45
_refine_diff_density_max 0.572
_refine_diff_density_min -0.647
_refine_diff_density_rms 0.091
_refine_ls_extinction_method none
_refine_ls_goodness_of_fit_ref 1.064
_refine_ls_hydrogen_treatment constr
_refine_ls_matrix_type full
_refine_ls_number_parameters 499
_refine_ls_number_reflns 12230
_refine_ls_number_restraints 3
_refine_ls_restrained_S_all 1.064
_refine_ls_R_factor_all 0.0602
_refine_ls_R_factor_gt 0.0420
_refine_ls_shift/su_max 0.002
_refine_ls_shift/su_mean 0.000
_refine_ls_structure_factor_coef Fsqd
_refine_ls_weighting_details 'calc w=1/[\s^2^(Fo^2^)+(0.0662P)^2^+0.0000P] where P=(Fo^2^+2Fc^2^)/3'
_refine_ls_weighting_scheme calc
_refine_ls_wR_factor_gt 0.1128
_refine_ls_wR_factor_ref 0.1202
_reflns_number_gt 9129
_reflns_number_total 12230
_reflns_threshold_expression >2sigma(I)
_cod_data_source_file b927303d.txt
_cod_data_source_block RI2223
_cod_original_cell_volume 8240(24)
_cod_original_sg_symbol_H-M C2/c
_cod_database_code 7025370

loop_
_symmetry_equiv_pos_as_xyz
'x, y, z'
'-x, y, -z+1/2'
'x+1/2, y+1/2, z'
'-x+1/2, y+1/2, -z+1/2'
'-x, -y, -z'
'x, -y, z-1/2'
'-x+1/2, -y+1/2, -z'
'x+1/2, -y+1/2, z-1/2'

loop_
_atom_site_label
_atom_site_type_symbol
_atom_site_fract_x
_atom_site_fract_y
_atom_site_fract_z
_atom_site_U_iso_or_equiv
_atom_site_adp_type
_atom_site_occupancy
_atom_site_symmetry_multiplicity
_atom_site_calc_flag
_atom_site_refinement_flags
_atom_site_disorder_assembly
_atom_site_disorder_group
Mn1 Mn 0.106615(13) 1.171365(18) 0.107221(13) 0.01479(8) Uani 1 1 d . A .
P1 P 0.18918(2) 1.01114(3) -0.01484(2) 0.01722(12) Uani 1 1 d . . .
O1 O 0.13670(6) 1.22489(9) 0.18340(6) 0.0200(3) Uani 1 1 d . . .
C1 C 0.14902(9) 1.31212(12) 0.19926(9) 0.0173(4) Uani 1 1 d . . .
Mn2 Mn 0.071436(13) 0.989285(17) 0.021479(13) 0.01345(8) Uani 1 1 d . . .
O2 O 0.04580(7) 1.30001(9) 0.01099(6) 0.0223(3) Uani 1 1 d . A .
C2 C 0.13150(9) 1.38649(12) 0.15837(9) 0.0186(4) Uani 1 1 d . . .
Mn3 Mn 0.032652(14) 1.192096(18) -0.036159(13) 0.01656(8) Uani 1 1 d . A .
O3 O 0.05702(6) 0.86074(8) 0.01918(6) 0.0164(3) Uani 1 1 d . . .
N3 N 0.12159(7) 0.97867(10) 0.10853(7) 0.0157(3) Uani 1 1 d . . .
C3 C 0.14429(10) 1.47679(13) 0.17951(10) 0.0240(5) Uani 1 1 d . . .
H3 H 0.1314 1.5261 0.1522 0.029 Uiso 1 1 calc R . .
O4 O 0.12753(6) 1.05333(8) 0.14492(6) 0.0195(3) Uani 1 1 d . . .
C4 C 0.17509(10) 1.49513(14) 0.23902(10) 0.0264(5) Uani 1 1 d . . .
H4 H 0.1840 1.5562 0.2525 0.032 Uiso 1 1 calc R . .
O5 O -0.01131(6) 1.26600(9) -0.10050(6) 0.0212(3) Uani 1 1 d . . .
C5 C 0.19286(10) 1.42211(14) 0.27909(10) 0.0250(5) Uani 1 1 d . . .
H5 H 0.2141 1.4340 0.3201 0.030 Uiso 1 1 calc R . .
O6 O 0.00908(6) 0.99904(8) -0.05662(6) 0.0173(3) Uani 1 1 d . . .
C6 C 0.17984(10) 1.33226(13) 0.25978(10) 0.0217(4) Uani 1 1 d . . .
H6 H 0.1920 1.2838 0.2879 0.026 Uiso 1 1 calc R . .
O7 O 0.13571(6) 0.96747(9) -0.01165(7) 0.0205(3) Uani 1 1 d . . .
C7 C 0.09731(9) 1.37414(12) 0.09550(9) 0.0197(4) Uani 1 1 d . A .
H7 H 0.0847 1.4272 0.0716 0.024 Uiso 1 1 calc R . .
O8 O 0.19931(6) 1.11217(9) 0.00142(6) 0.0214(3) Uani 1 1 d . . .
C8 C 0.09962(9) 0.80064(12) 0.04592(9) 0.0171(4) Uani 1 1 d . . .
O9 O 0.01814(7) 1.17083(11) 0.11568(8) 0.0319(4) Uani 1 1 d D . .
C9 C 0.14150(9) 0.81740(12) 0.10357(9) 0.0174(4) Uani 1 1 d . . .
O10 O 0.19212(6) 1.19019(9) 0.09787(6) 0.0212(3) Uani 1 1 d D . .
C10 C 0.18118(9) 0.74789(13) 0.13198(10) 0.0221(4) Uani 1 1 d . . .
H10 H 0.2077 0.7572 0.1716 0.027 Uiso 1 1 calc R . .
O11 O 0.10845(7) 1.21024(9) -0.06061(7) 0.0219(3) Uani 1 1 d D . .
C11 C 0.18213(10) 0.66655(13) 0.10332(11) 0.0263(5) Uani 1 1 d . . .
H11 H 0.2098 0.6211 0.1227 0.032 Uiso 1 1 calc R . .
O12 O 0.07464(6) 1.11839(8) 0.02989(6) 0.0150(3) Uani 1 1 d . . .
C12 C 0.14236(10) 0.65166(13) 0.04587(11) 0.0265(5) Uani 1 1 d . . .
H12 H 0.1433 0.5961 0.0259 0.032 Uiso 1 1 calc R . .
C13 C 0.10141(10) 0.71723(13) 0.01744(10) 0.0225(4) Uani 1 1 d . . .
H13 H 0.0743 0.7058 -0.0216 0.027 Uiso 1 1 calc R . .
C14 C 0.14552(9) 0.90391(12) 0.13463(9) 0.0185(4) Uani 1 1 d . . .
H14 H 0.1669 0.9056 0.1764 0.022 Uiso 1 1 calc R . .
C15 C -0.03383(9) 1.24718(14) -0.15881(9) 0.0200(4) Uani 1 1 d . . .
C16 C -0.03862(9) 1.15701(14) -0.18217(9) 0.0192(4) Uani 1 1 d . . .
C17 C -0.06498(10) 1.14288(15) -0.24440(9) 0.0242(5) Uani 1 1 d . . .
H17 H -0.0686 1.0825 -0.2598 0.029 Uiso 1 1 calc R . .
C18 C -0.08562(11) 1.21550(17) -0.28326(10) 0.0303(5) Uani 1 1 d . . .
H18 H -0.1029 1.2054 -0.3250 0.036 Uiso 1 1 calc R . .
C19 C -0.08061(11) 1.30438(16) -0.25996(10) 0.0317(5) Uani 1 1 d . . .
H19 H -0.0950 1.3544 -0.2864 0.038 Uiso 1 1 calc R . .
N20 N 0.08289(8) 1.29535(10) 0.06992(7) 0.0177(4) Uani 1 1 d . . .
C20 C -0.05513(10) 1.32043(15) -0.19929(10) 0.0268(5) Uani 1 1 d . . .
H20 H -0.0519 1.3812 -0.1846 0.032 Uiso 1 1 calc R . .
N21 N 0.00672(7) 1.08114(10) -0.08725(7) 0.0162(3) Uani 1 1 d . . .
C21 C -0.02147(9) 1.07726(13) -0.14445(9) 0.0188(4) Uani 1 1 d . A .
H21 H -0.0313 1.0188 -0.1625 0.023 Uiso 1 1 calc R . .
C22 C 0.25064(9) 0.94708(13) 0.03268(9) 0.0187(4) Uani 1 1 d . . .
C23 C 0.30397(10) 0.99042(14) 0.05946(11) 0.0275(5) Uani 1 1 d . . .
H23 H 0.3075 1.0538 0.0531 0.033 Uiso 1 1 calc R . .
C24 C 0.35170(11) 0.94098(17) 0.09524(12) 0.0357(6) Uani 1 1 d . . .
H24 H 0.3875 0.9710 0.1136 0.043 Uiso 1 1 calc R . .
C25 C 0.34728(11) 0.84788(16) 0.10436(11) 0.0313(5) Uani 1 1 d . . .
H25 H 0.3801 0.8143 0.1284 0.038 Uiso 1 1 calc R . .
C26 C 0.29475(10) 0.80419(14) 0.07816(10) 0.0253(5) Uani 1 1 d . . .
H26 H 0.2916 0.7407 0.0845 0.030 Uiso 1 1 calc R . .
C27 C 0.24672(9) 0.85343(13) 0.04255(9) 0.0201(4) Uani 1 1 d . . .
H27 H 0.2109 0.8232 0.0248 0.024 Uiso 1 1 calc R . .
C28 C 0.18655(10) 0.99723(13) -0.09020(10) 0.0213(4) Uani 1 1 d . . .
C29 C 0.15226(10) 0.92783(14) -0.12687(10) 0.0267(5) Uani 1 1 d . . .
H29 H 0.1296 0.8898 -0.1124 0.032 Uiso 1 1 calc R . .
C30 C 0.15167(11) 0.91501(16) -0.18460(11) 0.0335(6) Uani 1 1 d . . .
H30 H 0.1289 0.8679 -0.2092 0.040 Uiso 1 1 calc R . .
C31 C 0.18428(12) 0.97091(18) -0.20595(11) 0.0373(6) Uani 1 1 d . . .
H31 H 0.1839 0.9615 -0.2450 0.045 Uiso 1 1 calc R . .
C32 C 0.21744(11) 1.04055(17) -0.17084(11) 0.0322(6) Uani 1 1 d . . .
H32 H 0.2392 1.0791 -0.1861 0.039 Uiso 1 1 calc R . .
C33 C 0.21868(10) 1.05391(14) -0.11273(10) 0.0252(5) Uani 1 1 d . . .
H33 H 0.2414 1.1015 -0.0887 0.030 Uiso 1 1 calc R . .
C34 C 0.0056(3) 1.1847(4) 0.1666(3) 0.0753(16) Uiso 0.70 1 d P A 1
H34A H 0.0215 1.2434 0.1847 0.113 Uiso 0.70 1 calc PR A 1
H34B H 0.0226 1.1354 0.1952 0.113 Uiso 0.70 1 calc PR A 1
H34C H -0.0361 1.1849 0.1558 0.113 Uiso 0.70 1 calc PR A 1
C35 C 0.24517(11) 1.17635(18) 0.14741(11) 0.0353(6) Uani 1 1 d . A .
H35A H 0.2385 1.1811 0.1848 0.053 Uiso 1 1 calc R . .
H35B H 0.2729 1.2229 0.1467 0.053 Uiso 1 1 calc R . .
H35C H 0.2603 1.1156 0.1445 0.053 Uiso 1 1 calc R . .
C36 C 0.13037(11) 1.30061(13) -0.06230(11) 0.0283(5) Uani 1 1 d . . .
H36A H 0.0998 1.3390 -0.0895 0.042 Uiso 1 1 calc R . .
H36B H 0.1622 1.2972 -0.0764 0.042 Uiso 1 1 calc R . .
H36C H 0.1440 1.3272 -0.0222 0.042 Uiso 1 1 calc R . .
C34A C -0.0045(5) 1.2347(9) 0.1461(6) 0.089(4) Uiso 0.30 1 d P A 2
H34D H -0.0327 1.2039 0.1589 0.134 Uiso 0.30 1 calc PR A 2
H34E H -0.0231 1.2851 0.1191 0.134 Uiso 0.30 1 calc PR A 2
H34F H 0.0267 1.2587 0.1811 0.134 Uiso 0.30 1 calc PR A 2
H11S H 0.1357 1.1747 -0.0369 0.107 Uiso 1 1 d RD . .
H10S H 0.1947 1.1688 0.0660 0.107 Uiso 1 1 d RD . .
H9S H -0.0083 1.1402 0.0950 0.107 Uiso 1 1 d RD . .

loop_
_atom_site_aniso_label
_atom_site_aniso_U_11
_atom_site_aniso_U_22
_atom_site_aniso_U_33
_atom_site_aniso_U_23
_atom_site_aniso_U_13
_atom_site_aniso_U_12
Mn1 0.01793(17) 0.01236(12) 0.01178(15) -0.00020(10) 0.00288(12) 0.00079(10)
P1 0.0197(3) 0.0157(2) 0.0180(3) -0.00001(18) 0.0091(2) 0.00086(18)
O1 0.0279(9) 0.0145(6) 0.0153(7) -0.0025(5) 0.0054(6) -0.0004(5)
C1 0.0160(11) 0.0191(8) 0.0172(10) -0.0035(7) 0.0067(8) -0.0007(7)
Mn2 0.01484(17) 0.01215(12) 0.01165(15) 0.00050(9) 0.00293(12) 0.00023(10)
O2 0.0281(9) 0.0161(6) 0.0147(7) 0.0003(5) -0.0013(6) 0.0055(6)
C2 0.0198(11) 0.0178(8) 0.0179(10) -0.0022(7) 0.0068(8) 0.0021(7)
Mn3 0.01995(18) 0.01430(13) 0.01210(15) 0.00167(10) 0.00209(12) 0.00185(11)
O3 0.0163(8) 0.0136(5) 0.0167(7) 0.0006(5) 0.0029(6) 0.0002(5)
N3 0.0176(9) 0.0131(6) 0.0148(8) -0.0005(6) 0.0041(7) -0.0009(6)
C3 0.0285(13) 0.0172(8) 0.0253(11) -0.0036(8) 0.0089(10) -0.0002(8)
O4 0.0270(9) 0.0134(6) 0.0136(7) -0.0021(5) 0.0023(6) -0.0007(5)
C4 0.0322(14) 0.0203(9) 0.0245(12) -0.0095(8) 0.0079(10) -0.0057(8)
O5 0.0252(8) 0.0204(6) 0.0138(7) 0.0034(5) 0.0026(6) 0.0036(6)
C5 0.0267(13) 0.0273(10) 0.0189(11) -0.0063(8) 0.0061(9) -0.0038(9)
O6 0.0199(8) 0.0146(6) 0.0145(7) 0.0030(5) 0.0029(6) -0.0004(5)
C6 0.0236(12) 0.0211(9) 0.0187(10) -0.0018(7) 0.0060(9) 0.0004(8)
O7 0.0202(8) 0.0203(6) 0.0232(8) -0.0005(6) 0.0106(6) 0.0001(6)
C7 0.0256(12) 0.0143(8) 0.0180(10) 0.0004(7) 0.0067(8) 0.0049(7)
O8 0.0262(9) 0.0173(6) 0.0236(8) -0.0006(5) 0.0127(7) 0.0006(6)
C8 0.0169(11) 0.0146(8) 0.0205(10) 0.0017(7) 0.0078(8) 0.0009(7)
O9 0.0264(10) 0.0434(9) 0.0307(9) -0.0172(7) 0.0160(8) -0.0095(7)
C9 0.0170(11) 0.0163(8) 0.0186(10) 0.0019(7) 0.0063(8) 0.0000(7)
O10 0.0179(8) 0.0247(7) 0.0180(8) 0.0002(5) 0.0033(6) 0.0018(6)
C10 0.0178(11) 0.0211(9) 0.0235(11) 0.0065(8) 0.0032(9) 0.0022(8)
O11 0.0257(9) 0.0168(6) 0.0227(8) 0.0032(5) 0.0085(6) -0.0035(6)
C11 0.0218(12) 0.0185(9) 0.0368(13) 0.0056(8) 0.0089(10) 0.0065(8)
O12 0.0175(8) 0.0130(5) 0.0127(7) 0.0018(5) 0.0034(5) 0.0022(5)
C12 0.0306(13) 0.0163(8) 0.0335(13) -0.0011(8) 0.0131(10) 0.0038(8)
C13 0.0222(12) 0.0197(8) 0.0236(11) -0.0032(8) 0.0064(9) 0.0005(8)
C14 0.0188(11) 0.0177(8) 0.0175(10) 0.0020(7) 0.0052(8) -0.0010(7)
C15 0.0171(11) 0.0270(9) 0.0149(10) 0.0073(8) 0.0049(8) 0.0030(8)
C16 0.0157(11) 0.0287(9) 0.0129(10) 0.0043(8) 0.0048(8) -0.0008(8)
C17 0.0241(12) 0.0321(10) 0.0153(10) 0.0002(8) 0.0061(9) -0.0026(9)
C18 0.0307(14) 0.0456(13) 0.0111(10) 0.0073(9) 0.0039(9) 0.0024(11)
C19 0.0339(15) 0.0390(12) 0.0193(12) 0.0136(9) 0.0066(10) 0.0094(10)
N20 0.0207(10) 0.0185(7) 0.0107(8) 0.0000(6) 0.0023(7) 0.0028(6)
C20 0.0272(13) 0.0306(10) 0.0208(11) 0.0071(8) 0.0070(10) 0.0061(9)
N21 0.0180(9) 0.0161(7) 0.0132(8) 0.0028(6) 0.0045(7) 0.0001(6)
C21 0.0171(11) 0.0229(9) 0.0158(10) -0.0006(7) 0.0054(8) -0.0016(8)
C22 0.0232(12) 0.0185(8) 0.0177(10) -0.0009(7) 0.0112(9) -0.0010(7)
C23 0.0240(13) 0.0250(10) 0.0338(13) 0.0016(9) 0.0110(10) -0.0023(9)
C24 0.0226(14) 0.0377(12) 0.0440(16) -0.0037(11) 0.0092(12) -0.0037(10)
C25 0.0241(13) 0.0405(12) 0.0278(13) 0.0029(10) 0.0080(10) 0.0091(10)
C26 0.0320(14) 0.0217(9) 0.0249(12) 0.0043(8) 0.0137(10) 0.0070(9)
C27 0.0215(12) 0.0198(8) 0.0211(11) 0.0006(7) 0.0102(9) 0.0005(8)
C28 0.0224(12) 0.0223(9) 0.0195(11) 0.0028(7) 0.0081(9) 0.0081(8)
C29 0.0289(14) 0.0230(9) 0.0268(12) 0.0005(8) 0.0090(10) 0.0064(9)
C30 0.0391(16) 0.0318(11) 0.0224(12) -0.0032(9) 0.0031(11) 0.0108(10)
C31 0.0505(18) 0.0453(13) 0.0176(12) 0.0057(10) 0.0143(12) 0.0244(12)
C32 0.0368(15) 0.0406(12) 0.0248(12) 0.0129(10) 0.0181(11) 0.0149(11)
C33 0.0278(13) 0.0268(10) 0.0234(11) 0.0062(8) 0.0122(10) 0.0070(9)
C35 0.0226(13) 0.0519(14) 0.0244(13) -0.0068(10) 0.0008(10) 0.0073(11)
C36 0.0371(15) 0.0175(9) 0.0347(13) 0.0006(8) 0.0184(11) -0.0061(9)

loop_
_atom_type_symbol
_atom_type_description
_atom_type_scat_dispersion_real
_atom_type_scat_dispersion_imag
_atom_type_scat_source
C C 0.0033 0.0016 'International Tables Vol C Tables 4.2.6.8 and 6.1.1.4'
H H 0.0000 0.0000 'International Tables Vol C Tables 4.2.6.8 and 6.1.1.4'
N N 0.0061 0.0033 'International Tables Vol C Tables 4.2.6.8 and 6.1.1.4'
O O 0.0106 0.0060 'International Tables Vol C Tables 4.2.6.8 and 6.1.1.4'
P P 0.1023 0.0942 'International Tables Vol C Tables 4.2.6.8 and 6.1.1.4'
Mn Mn 0.3368 0.7283 'International Tables Vol C Tables 4.2.6.8 and 6.1.1.4'

loop_
_geom_angle_atom_site_label_1
_geom_angle_atom_site_label_2
_geom_angle_atom_site_label_3
_geom_angle
_geom_angle_site_symmetry_3
O1 Mn1 O12 178.78(6) .
O1 Mn1 O4 88.40(12) .
O12 Mn1 O4 92.25(12) .
O1 Mn1 N20 90.35(12) .
O12 Mn1 N20 88.96(12) .
O4 Mn1 N20 177.69(7) .
O1 Mn1 O10 89.74(10) .
O12 Mn1 O10 91.26(10) .
O4 Mn1 O10 93.10(8) .
N20 Mn1 O10 88.84(8) .
O1 Mn1 O9 87.99(10) .
O12 Mn1 O9 90.93(10) .
O4 Mn1 O9 93.29(8) .
N20 Mn1 O9 84.72(8) .
O10 Mn1 O9 173.15(6) .
O7 P1 O8 117.49(9) .
O7 P1 C22 108.25(13) .
O8 P1 C22 108.56(11) .
O7 P1 C28 107.59(10) .
O8 P1 C28 107.95(9) .
C22 P1 C28 106.48(13) .
C1 O1 Mn1 130.14(13) .
O1 C1 C6 118.50(17) .
O1 C1 C2 123.6(2) .
C6 C1 C2 117.9(2) .
O12 Mn2 O3 169.07(6) .
O12 Mn2 O6 90.99(6) .
O3 Mn2 O6 88.21(6) .
O12 Mn2 N3 88.86(6) .
O3 Mn2 N3 89.58(6) .
O6 Mn2 N3 167.51(7) .
O12 Mn2 O7 100.73(6) .
O3 Mn2 O7 90.20(7) .
O6 Mn2 O7 95.65(16) .
N3 Mn2 O7 96.65(15) .
O12 Mn2 O6 84.38(5) 5_575
O3 Mn2 O6 84.71(6) 5_575
O6 Mn2 O6 82.06(16) 5_575
N3 Mn2 O6 85.50(14) 5_575
O7 Mn2 O6 174.47(5) 5_575
N20 O2 Mn3 118.38(13) .
C3 C2 C1 119.7(2) .
C3 C2 C7 117.52(18) .
C1 C2 C7 122.66(19) .
O5 Mn3 O12 177.73(6) .
O5 Mn3 O2 86.23(14) .
O12 Mn3 O2 92.93(14) .
O5 Mn3 N21 90.08(14) .
O12 Mn3 N21 90.47(14) .
O2 Mn3 N21 171.55(7) .
O5 Mn3 O11 90.57(12) .
O12 Mn3 O11 91.60(12) .
O2 Mn3 O11 94.86(9) .
N21 Mn3 O11 92.78(10) .
C8 O3 Mn2 121.29(14) .
C14 N3 O4 116.2(2) .
C14 N3 Mn2 124.76(14) .
O4 N3 Mn2 118.83(14) .
C4 C3 C2 121.5(2) .
C4 C3 H3 119.2 .
C2 C3 H3 119.2 .
N3 O4 Mn1 117.64(17) .
C3 C4 C5 118.8(2) .
C3 C4 H4 120.6 .
C5 C4 H4 120.6 .
C15 O5 Mn3 129.87(15) .
C6 C5 C4 121.0(2) .
C6 C5 H5 119.5 .
C4 C5 H5 119.5 .
N21 O6 Mn2 115.63(13) .
N21 O6 Mn2 104.02(12) 5_575
Mn2 O6 Mn2 97.94(16) 5_575
C5 C6 C1 121.02(19) .
C5 C6 H6 119.5 .
C1 C6 H6 119.5 .
P1 O7 Mn2 141.80(10) .
N20 C7 C2 124.18(18) .
N20 C7 H7 117.9 .
C2 C7 H7 117.9 .
O3 C8 C13 119.6(2) .
O3 C8 C9 121.53(17) .
C13 C8 C9 118.77(19) .
C34 O9 C34A 35.7(5) .
C34 O9 Mn1 128.2(3) .
C34A O9 Mn1 128.6(5) .
C34A O9 H9S 106.9 .
Mn1 O9 H9S 123.2 .
C10 C9 C8 118.94(18) .
C10 C9 C14 118.4(2) .
C8 C9 C14 122.64(18) .
C35 O10 Mn1 121.48(19) .
C35 O10 H10S 110.0 .
Mn1 O10 H10S 115.9 .
C11 C10 C9 121.2(2) .
C11 C10 H10 119.4 .
C9 C10 H10 119.4 .
C36 O11 Mn3 119.66(13) .
C36 O11 H11S 110.4 .
Mn3 O11 H11S 107.2 .
C10 C11 C12 119.6(2) .
C10 C11 H11 120.2 .
C12 C11 H11 120.2 .
Mn3 O12 Mn2 119.34(10) .
Mn3 O12 Mn1 119.68(13) .
Mn2 O12 Mn1 119.76(8) .
C13 C12 C11 120.6(2) .
C13 C12 H12 119.7 .
C11 C12 H12 119.7 .
C12 C13 C8 120.7(2) .
C12 C13 H13 119.7 .
C8 C13 H13 119.7 .
N3 C14 C9 123.7(2) .
N3 C14 H14 118.2 .
C9 C14 H14 118.2 .
O5 C15 C20 118.3(2) .
O5 C15 C16 123.31(17) .
C20 C15 C16 118.3(2) .
C17 C16 C15 119.62(19) .
C17 C16 C21 117.6(2) .
C15 C16 C21 122.6(2) .
C18 C17 C16 121.1(2) .
C18 C17 H17 119.4 .
C16 C17 H17 119.4 .
C17 C18 C19 119.0(2) .
C17 C18 H18 120.5 .
C19 C18 H18 120.5 .
C20 C19 C18 121.3(2) .
C20 C19 H19 119.4 .
C18 C19 H19 119.4 .
C7 N20 O2 114.13(16) .
C7 N20 Mn1 127.26(17) .
O2 N20 Mn1 118.58(12) .
C19 C20 C15 120.7(2) .
C19 C20 H20 119.7 .
C15 C20 H20 119.7 .
C21 N21 O6 115.04(17) .
C21 N21 Mn3 128.06(14) .
O6 N21 Mn3 115.59(18) .
N21 C21 C16 123.52(19) .
N21 C21 H21 118.2 .
C16 C21 H21 118.2 .
C27 C22 C23 118.6(2) .
C27 C22 P1 121.24(17) .
C23 C22 P1 120.12(17) .
C24 C23 C22 120.3(2) .
C24 C23 H23 119.8 .
C22 C23 H23 119.8 .
C23 C24 C25 120.4(2) .
C23 C24 H24 119.8 .
C25 C24 H24 119.8 .
C26 C25 C24 119.8(2) .
C26 C25 H25 120.1 .
C24 C25 H25 120.1 .
C25 C26 C27 120.0(2) .
C25 C26 H26 120.0 .
C27 C26 H26 120.0 .
C26 C27 C22 120.8(2) .
C26 C27 H27 119.6 .
C22 C27 H27 119.6 .
C33 C28 C29 119.2(2) .
C33 C28 P1 120.89(18) .
C29 C28 P1 119.87(18) .
C30 C29 C28 119.9(2) .
C30 C29 H29 120.0 .
C28 C29 H29 120.0 .
C31 C30 C29 120.1(2) .
C31 C30 H30 119.9 .
C29 C30 H30 119.9 .
C32 C31 C30 120.7(3) .
C32 C31 H31 119.7 .
C30 C31 H31 119.7 .
C31 C32 C33 119.8(2) .
C31 C32 H32 120.1 .
C33 C32 H32 120.1 .
C28 C33 C32 120.2(2) .
C28 C33 H33 119.9 .
C32 C33 H33 119.9 .
O9 C34 H34A 109.5 .
O9 C34 H34B 109.5 .
O9 C34 H34C 109.5 .
O10 C35 H35A 109.5 .
O10 C35 H35B 109.5 .
H35A C35 H35B 109.5 .
O10 C35 H35C 109.5 .
H35A C35 H35C 109.5 .
H35B C35 H35C 109.5 .
O11 C36 H36A 109.5 .
O11 C36 H36B 109.5 .
H36A C36 H36B 109.5 .
O11 C36 H36C 109.5 .
H36A C36 H36C 109.5 .
H36B C36 H36C 109.5 .
O9 C34A H34D 109.5 .
O9 C34A H34E 109.5 .
H34D C34A H34E 109.5 .
O9 C34A H34F 109.5 .
H34D C34A H34F 109.5 .
H34E C34A H34F 109.5 .

loop_
_geom_bond_atom_site_label_1
_geom_bond_atom_site_label_2
_geom_bond_distance
_geom_bond_site_symmetry_2
Mn1 O1 1.880(4) .
Mn1 O12 1.902(4) .
Mn1 O4 1.933(3) .
Mn1 N20 2.015(3) .
Mn1 O10 2.258(3) .
Mn1 O9 2.306(4) .
P1 O7 1.515(2) .
P1 O8 1.527(2) .
P1 C22 1.806(3) .
P1 C28 1.807(5) .
O1 C1 1.336(3) .
C1 C6 1.407(4) .
C1 C2 1.425(3) .
Mn2 O12 1.900(3) .
Mn2 O3 1.913(3) .
Mn2 O6 1.958(3) .
Mn2 N3 2.015(4) .
Mn2 O7 2.075(3) .
Mn2 O6 2.473(3) 5_575
O2 N20 1.383(3) .
O2 Mn3 1.903(3) .
C2 C3 1.411(3) .
C2 C7 1.451(4) .
Mn3 O5 1.878(3) .
Mn3 O12 1.889(3) .
Mn3 N21 1.997(3) .
Mn3 O11 2.209(3) .
O3 C8 1.350(3) .
N3 C14 1.294(3) .
N3 O4 1.375(3) .
C3 C4 1.381(4) .
C3 H3 0.9500 .
C4 C5 1.399(4) .
C4 H4 0.9500 .
O5 C15 1.336(4) .
C5 C6 1.393(3) .
C5 H5 0.9500 .
O6 N21 1.401(2) .
O6 Mn2 2.473(3) 5_575
C6 H6 0.9500 .
C7 N20 1.295(3) .
C7 H7 0.9500 .
C8 C13 1.410(3) .
C8 C9 1.420(4) .
O9 C34 1.393(7) .
O9 C34A 1.431(11) .
O9 H9S 0.8033 .
C9 C10 1.411(3) .
C9 C14 1.456(3) .
O10 C35 1.436(3) .
O10 H10S 0.8550 .
C10 C11 1.382(3) .
C10 H10 0.9500 .
O11 C36 1.439(3) .
O11 H11S 0.8800 .
C11 C12 1.392(4) .
C11 H11 0.9500 .
C12 C13 1.388(3) .
C12 H12 0.9500 .
C13 H13 0.9500 .
C14 H14 0.9500 .
C15 C20 1.415(3) .
C15 C16 1.423(3) .
C16 C17 1.414(4) .
C16 C21 1.444(3) .
C17 C18 1.385(3) .
C17 H17 0.9500 .
C18 C19 1.405(4) .
C18 H18 0.9500 .
C19 C20 1.383(4) .
C19 H19 0.9500 .
C20 H20 0.9500 .
N21 C21 1.298(4) .
C21 H21 0.9500 .
C22 C27 1.401(3) .
C22 C23 1.404(3) .
C23 C24 1.392(4) .
C23 H23 0.9500 .
C24 C25 1.392(4) .
C24 H24 0.9500 .
C25 C26 1.389(4) .
C25 H25 0.9500 .
C26 C27 1.394(3) .
C26 H26 0.9500 .
C27 H27 0.9500 .
C28 C33 1.401(3) .
C28 C29 1.411(3) .
C29 C30 1.401(4) .
C29 H29 0.9500 .
C30 C31 1.386(4) .
C30 H30 0.9500 .
C31 C32 1.388(4) .
C31 H31 0.9500 .
C32 C33 1.405(4) .
C32 H32 0.9500 .
C33 H33 0.9500 .
C34 H34A 0.9800 .
C34 H34B 0.9800 .
C34 H34C 0.9800 .
C35 H35A 0.9800 .
C35 H35B 0.9800 .
C35 H35C 0.9800 .
C36 H36A 0.9800 .
C36 H36B 0.9800 .
C36 H36C 0.9800 .
C34A H34D 0.9800 .
C34A H34E 0.9800 .
C34A H34F 0.9800 .
